data_7712812
loop_
_publ_author_name
'Price, Amy N.'
'Gupta, Ankur K.'
'de Jong, Wibe A.'
'Arnold, Polly L.'

_publ_section_title
;
 Tris(carbene)borates; alternatives to cyclopentadienyls in
 organolanthanide chemistry.
;
_journal_name_full 'Dalton transactions (Cambridge, England : 2003)'
_journal_paper_doi 10.1039/d3dt00718a
_journal_year 2023
_chemical_formula_moiety 'C46 H48 B2 Ce N14, C7 H8'
_chemical_formula_sum 'C53 H56 B2 Ce N14'
_chemical_formula_weight 1050.85
_chemical_name_systematic
'bis-phenyl(tris(3-methylimidazol-1-yl-2-ylidene)borate (2,2'-bipyridyl radical anion) cerium(iii) toluene solvate'
_space_group_crystal_system monoclinic
_space_group_IT_number 14
_space_group_name_Hall '-P 2ybc'
_space_group_name_H-M_alt 'P 1 21/c 1'
_atom_sites_solution_hydrogens geom
_atom_sites_solution_primary dual
_audit_creation_date 2022-09-26
_audit_creation_method
;
Olex2 1.5
(compiled 2022.04.07 svn.rca3783a0 for OlexSys, GUI svn.r6498)
;
_audit_update_record
;
2023-01-12 deposited with the CCDC.	2023-04-06 downloaded from the CCDC.
;
_cell_angle_alpha 90
_cell_angle_beta 109.4313(7)
_cell_angle_gamma 90
_cell_formula_units_Z 4
_cell_length_a 27.31031(17)
_cell_length_b 8.65621(4)
_cell_length_c 22.48352(12)
_cell_measurement_reflns_used 121696
_cell_measurement_temperature 100.00(10)
_cell_measurement_theta_max 77.3120
_cell_measurement_theta_min 3.2280
_cell_volume 5012.44(5)
_computing_cell_refinement 'CrysAlisPro 1.171.41.123a (Rigaku OD, 2022)'
_computing_data_collection 'CrysAlisPro 1.171.41.123a (Rigaku OD, 2022)'
_computing_data_reduction 'CrysAlisPro 1.171.41.123a (Rigaku OD, 2022)'
_computing_molecular_graphics 'Olex2 1.5 (Dolomanov et al., 2009)'
_computing_publication_material 'Olex2 1.5 (Dolomanov et al., 2009)'
_computing_structure_refinement 'SHELXL 2018/3 (Sheldrick, 2015)'
_computing_structure_solution 'SHELXT 2018/2 (Sheldrick, 2018)'
_diffrn_ambient_environment N~2~
_diffrn_ambient_temperature 100.00(10)
_diffrn_detector 'Hybrid Pixel Array Detector'
_diffrn_detector_area_resol_mean 10.0000
_diffrn_detector_type HyPix
_diffrn_measured_fraction_theta_full 1.000
_diffrn_measured_fraction_theta_max 1.000
_diffrn_measurement_details
;
List of Runs (angles in degrees, time in seconds):

  # Type    Start    End  Width  t~exp~   \w     \q     \k     \f   Frames
#--------------------------------------------------------------------------
  1  \w    -43.00  25.00   0.50    0.14    --  -47.95  40.00  -1.00  136
  2  \w   -121.00 -36.00   0.50    0.14    --  -47.95 -40.00-155.00  170
  3  \w     36.00 121.00   0.50    0.14    --   47.95  40.00  -1.00  170
  4  \w    -25.00  44.00   0.50    0.14    --   47.95 -40.00-155.00  138
  5  \w    -39.00 -13.00   0.50    0.54    --  -86.25  40.00  -1.00   52
  6  \w   -140.00-115.00   0.50    0.54    --  -86.25 -40.00-155.00   50
  7  \w    112.00 137.00   0.50    0.54    --  107.75  40.00  -1.00   50
  8  \w     -1.00  25.00   0.50    0.14    --   22.00  77.00 -59.77   52
  9  \w      6.00  31.00   0.50    0.14    --   26.00  71.00 102.12   50
 10  \w      6.00  31.00   0.50    0.14    --   26.00  71.00 170.54   50
 11  \w     11.00  36.00   0.50    0.14    --   30.00  67.00  25.73   50
 12  \w     11.00  36.00   0.50    0.14    --   30.00  67.00  46.55   50
 13  \w     11.00  36.00   0.50    0.14    --   30.00  67.00 -99.19   50
 14  \w     23.00  48.00   0.50    0.14    --   38.00  61.00 -53.26   50
 15  \w     24.00  49.00   0.50    0.14    --   38.00  60.00 -99.58   50
 16  \w     22.00  47.00   0.50    0.14    --   38.00  61.00  97.44   50
 17  \w     22.00  47.00   0.50    0.14    --   38.00  60.00-161.66   50
 18  \w     22.00  47.00   0.50    0.14    --   38.00  61.00 142.77   50
 19  \w     22.00  47.00   0.50    0.14    --   38.00  61.00  -6.66   50
 20  \w    -52.00 -27.00   0.50    0.14    --  -42.00 -59.00 -89.32   50
 21  \w    -52.00 -26.00   0.50    0.14    --  -42.00 -59.00 -64.22   52
 22  \w    -57.00 -27.00   0.50    0.14    --  -42.00 -56.00 151.50   60
 23  \w    -79.00 -13.00   0.50    0.14    --  -47.95 125.00  60.00  132
 24  \w     37.00  82.00   0.50    0.14    --   47.95  19.00-180.00   90
 25  \w     51.00  81.00   0.50    0.14    --   47.95  19.00 -30.00   60
 26  \w     84.00 109.00   0.50    0.14    --   47.95  19.00 -30.00   50
 27  \w     35.00  96.00   0.50    0.14    --   47.95-125.00 120.00  122
 28  \w     34.00  72.00   0.50    0.14    --   47.95  54.00 132.64   76
 29  \w    -68.00 -39.00   0.50    0.14    --  -54.00 -56.00 105.04   58
 30  \w   -124.00 -76.00   0.50    0.14    --  -54.00 -56.00 105.04   96
 31  \w     82.00 119.00   0.50    0.14    --   54.00  56.00  57.34   74
 32  \w     39.00  76.00   0.50    0.14    --   54.00  56.00  57.34   74
 33  \w    -94.00 -43.00   0.50    0.14    --  -58.00 -56.00-111.44  102
 34  \w    -88.00 -43.00   0.50    0.14    --  -58.00 -56.00 -95.45   90
 35  \w    -77.00 -44.00   0.50    0.14    --  -58.00 -54.00 -42.26   66
 36  \w    -78.00 -43.00   0.50    0.14    --  -58.00 -56.00 148.20   70
 37  \w    -70.00 -43.00   0.50    0.14    --  -58.00 -56.00 127.98   54
 38  \w    -82.00 -43.00   0.50    0.14    --  -58.00 -56.00 -59.91   78
 39  \w    -75.00 -44.00   0.50    0.14    --  -58.00 -54.00  85.62   62
 40  \w   -129.00-103.00   0.50    0.14    --  -58.00 -54.00  85.62   52
 41  \w    -70.00 -43.00   0.50    0.14    --  -58.00 -56.00-157.62   54
 42  \w   -103.00 -77.00   0.50    0.14    --  -58.00 -56.00-157.62   52
 43  \w     44.00  70.00   0.50    0.14    --   58.00  56.00 139.06   52
 44  \w    -83.00 -55.00   0.50    0.54    --  -70.00 -55.00  24.73   56
 45  \w    -81.00 -55.00   0.50    0.54    --  -70.00 -55.00  59.73   52
 46  \w    -82.00 -56.00   0.50    0.54    --  -70.00 -54.00-124.44   52
 47  \w    -88.00 -56.00   0.50    0.54    --  -70.00 -54.00  -2.32   64
 48  \w     55.00  81.00   0.50    0.14    --   70.00  56.00 -16.79   52
 49  \w    -93.00 -60.00   0.50    0.54    --  -74.00 -56.00  16.36   66
 50  \w     61.00  88.00   0.50    0.14    --   74.00  52.00-120.27   54
 51  \w    -86.00 -60.00   0.50    0.54    --  -74.00 -55.00  47.26   52
 52  \w    -98.00 -59.00   0.50    0.54    --  -74.00 -55.00-156.92   78
 53  \w   -129.00 -63.00   0.50    0.54    --  -78.00 -56.00 134.96  132
 54  \w    -88.00 -63.00   0.50    0.54    --  -78.00 -56.00-170.73   50
 55  \w    -91.00 -65.00   0.50    0.54    --  -78.00 -56.00-141.13   52
 56  \w    -89.00 -63.00   0.50    0.54    --  -78.00 -56.00  -9.84   52
 57  \w    -89.00 -63.00   0.50    0.54    --  -78.00 -56.00 -64.75   52
 58  \w    -88.00 -63.00   0.50    0.54    --  -78.00 -56.00 -44.16   50
 59  \w   -153.00-127.00   0.50    0.54    --  -82.00 -55.00  90.79   52
 60  \w    -92.00 -67.00   0.50    0.54    --  -82.00 -55.00  90.79   50
 61  \w     14.00 107.00   0.50    0.54    --   86.00-101.00  13.81  186
 62  \w   -159.00-130.00   0.50    0.54    --  -86.25 -54.00 125.73   58
 63  \w   -123.00 -72.00   0.50    0.54    --  -86.25 -54.00 155.36  102
 64  \w   -111.00 -72.00   0.50    0.54    --  -86.25 -55.00  -5.68   78
 65  \w   -123.00 -72.00   0.50    0.54    --  -86.25 -54.00  10.71  102
 66  \w   -103.00 -73.00   0.50    0.54    --  -86.25 -53.00  38.22   60
 67  \w    -97.00 -72.00   0.50    0.54    --  -86.25 -55.00 -39.82   50
 68  \w    -97.00 -72.00   0.50    0.54    --  -86.25 -55.00 111.50   50
 69  \w    -99.00 -73.00   0.50    0.54    --  -86.25 -55.00  79.78   52
 70  \w    -99.00 -73.00   0.50    0.54    --  -86.25 -54.00 -99.32   52
 71  \w    -99.00 -74.00   0.50    0.54    --  -86.25 -55.00-111.01   50
 72  \w    -97.00 -72.00   0.50    0.54    --  -86.25 -55.00 -70.42   50
 73  \w   -107.00 -72.00   0.50    0.54    --  -86.25 -55.00 -19.63   70
 74  \w   -108.00 -72.00   0.50    0.54    --  -86.25 -54.00 125.73   72
 75  \w    -98.00 -72.00   0.50    0.54    --  -86.25 -55.00-124.06   52
 76  \w   -105.00 -72.00   0.50    0.54    --  -86.25 -55.00 -82.14   66
 77  \w    -98.00 -72.00   0.50    0.54    --  -86.25 -53.00 -50.39   52
 78  \w   -115.00 -72.00   0.50    0.54    --  -86.25 -54.00 168.92   86
 79  \w    -97.00 -72.00   0.50    0.54    --  -86.25 -54.00  50.61   50
 80  \w   -102.00 -72.00   0.50    0.54    --  -86.25 -54.00-174.26   60
 81  \w   -103.00 -72.00   0.50    0.54    --  -86.25 -55.00  29.60   62
 82  \w     35.00  70.00   0.50    0.54    --  107.75-125.00 150.00   70
 83  \w     96.00 178.00   0.50    0.54    --  107.75  54.00 -16.76  164
 84  \w     43.00  69.00   0.50    0.54    --  107.75 -61.00 -60.00   52
 85  \w    140.00 166.00   0.50    0.54    --  107.75  45.00 150.00   52
 86  \w    102.00 128.00   0.50    0.54    --  107.75  45.00 150.00   52
 87  \w     91.00 175.00   0.50    0.54    --  107.75  61.00 -60.00  168
 88  \w     91.00 117.00   0.50    0.54    --  107.75  61.00-120.00   52
 89  \w    106.00 163.00   0.50    0.54    --  107.75 125.00 -90.00  114
 90  \w     97.00 132.00   0.50    0.54    --  107.75  45.00  60.00   70
 91  \w     91.00 120.00   0.50    0.54    --  107.75  61.00   0.00   58
 92  \w     81.00 106.00   0.50    0.54    --  107.75 -94.00-150.00   50
 93  \w     39.00  75.00   0.50    0.54    --  107.75 -94.00-150.00   72
 94  \w    135.00 178.00   0.50    0.54    --  107.75  51.00-154.02   86
 95  \w     36.00  71.00   0.50    0.54    --  107.75 -61.00  30.00   70
 96  \w     94.00 119.00   0.50    0.54    --  107.75  51.00-154.02   50
 97  \w    139.00 178.00   0.50    0.54    --  107.75  61.00  90.00   78
 98  \w    126.00 178.00   0.50    0.54    --  107.75  77.00  60.00  104
 99  \w     95.00 175.00   0.50    0.54    --  107.75  45.00-120.00  160
100  \w     37.00  98.00   0.50    0.54    --  107.75-125.00  90.00  122
101  \w     96.00 178.00   0.50    0.54    --  107.75  45.00  30.00  164
102  \w     91.00 121.00   0.50    0.54    --  107.75  61.00  90.00   60
103  \w     36.00 106.00   0.50    0.54    --  107.75 -94.00 -60.00  140
104  \w     91.00 172.00   0.50    0.54    --  107.75  61.00 -30.00  162
105  \w    107.00 155.00   0.50    0.54    --  107.75 125.00-120.00   96
106  \w     35.00  81.00   0.50    0.54    --  107.75-125.00 -90.00   92
107  \w     81.00 106.00   0.50    0.54    --  107.75 -94.00 120.00   50
108  \w     97.00 122.00   0.50    0.54    --  107.75  45.00-180.00   50
109  \w    134.00 160.00   0.50    0.54    --  107.75  45.00-180.00   52
110  \w     53.00 106.00   0.50    0.54    --  107.75 -94.00  30.00  106
111  \w     36.00  69.00   0.50    0.54    --  107.75 -94.00 120.00   66
112  \w     91.00 178.00   0.50    0.54    --  107.75  61.00 150.00  174
113  \w     95.00 152.00   0.50    0.54    --  107.75  45.00  90.00  114
114  \w     39.00 106.00   0.50    0.54    --  107.75 -98.00-155.04  134
115  \w     35.00  73.00   0.50    0.54    --  107.75 -61.00 -30.00   76
116  \w     91.00 129.00   0.50    0.54    --  107.75  61.00-150.00   76
117  \w     36.00  94.00   0.50    0.54    --  107.75-125.00   0.00  116
118  \w     35.00 107.00   0.50    0.54    --  107.75-108.00  17.58  144
119  \w    148.00 175.00   0.50    0.54    --  107.75  45.00 120.00   54
120  \w     96.00 127.00   0.50    0.54    --  107.75  45.00 120.00   62
121  \w     37.00  74.00   0.50    0.54    --  107.75 -94.00 -90.00   74
122  \w     79.00 105.00   0.50    0.54    --  107.75 -94.00 -90.00   52
123  \w     96.00 152.00   0.50    0.54    --  107.75  45.00 -60.00  112
124  \w     91.00 165.00   0.50    0.54    --  107.75  61.00-180.00  148
125  \w     55.00 106.00   0.50    0.54    --  107.75 -94.00  90.00  102
126  \w     91.00 162.00   0.50    0.54    --  107.75  61.00 120.00  142
127  \w    139.00 165.00   0.50    0.54    --  107.75  61.00  30.00   52
128  \w     81.00 106.00   0.50    0.54    --  107.75 -94.00 150.00   50
129  \w     91.00 178.00   0.50    0.54    --  107.75  61.00 -90.00  174
130  \w     91.00 138.00   0.50    0.54    --  107.75  61.00  30.00   94
131  \w     96.00 125.00   0.50    0.54    --  107.75  45.00 -30.00   58
132  \w    137.00 164.00   0.50    0.54    --  107.75  61.00  60.00   54
133  \w     75.00 112.00   0.50    0.54    --  107.75-125.00 150.00   74
134  \w     92.00 126.00   0.50    0.54    --  107.75  61.00  60.00   68
135  \w    126.00 168.00   0.50    0.54    --  107.75  61.00-120.00   84
136  \w     35.00  66.00   0.50    0.54    --  107.75 -94.00 150.00   62
137  \w     36.00 110.00   0.50    0.54    --  107.75-125.00 120.00  148
138  \w     38.00  66.00   0.50    0.54    --  107.75 -61.00   0.00   56
139  \w     37.00 106.00   0.50    0.54    --  107.75 -94.00-120.00  138
;
_diffrn_measurement_device 'four-circle diffractometer'
_diffrn_measurement_device_type 'XtaLAB Synergy, Dualflex, HyPix'
_diffrn_measurement_method '\w scans'
_diffrn_orient_matrix_type 'CrysAlisPro convention (1999,Acta A55,543-557)'
_diffrn_orient_matrix_UB_11 0.0059926000
_diffrn_orient_matrix_UB_12 -0.0605155000
_diffrn_orient_matrix_UB_13 -0.0616409000
_diffrn_orient_matrix_UB_21 -0.0297435000
_diffrn_orient_matrix_UB_22 -0.1479305000
_diffrn_orient_matrix_UB_23 0.0050540000
_diffrn_orient_matrix_UB_31 -0.0515589000
_diffrn_orient_matrix_UB_32 0.0782639000
_diffrn_orient_matrix_UB_33 -0.0381192000
_diffrn_radiation_monochromator mirror
_diffrn_radiation_probe x-ray
_diffrn_radiation_type 'Cu K\a'
_diffrn_radiation_wavelength 1.54184
_diffrn_reflns_av_R_equivalents 0.0656
_diffrn_reflns_av_unetI/netI 0.0191
_diffrn_reflns_Laue_measured_fraction_full 1.000
_diffrn_reflns_Laue_measured_fraction_max 1.000
_diffrn_reflns_limit_h_max 32
_diffrn_reflns_limit_h_min -32
_diffrn_reflns_limit_k_max 10
_diffrn_reflns_limit_k_min -10
_diffrn_reflns_limit_l_max 27
_diffrn_reflns_limit_l_min -27
_diffrn_reflns_number 181665
_diffrn_reflns_point_group_measured_fraction_full 1.000
_diffrn_reflns_point_group_measured_fraction_max 1.000
_diffrn_reflns_theta_full 67.684
_diffrn_reflns_theta_max 68.250
_diffrn_reflns_theta_min 3.432
_diffrn_source 'micro-focus sealed X-ray tube'
_diffrn_source_type 'PhotonJet (Cu) X-ray Source'
_exptl_absorpt_coefficient_mu 7.422
_exptl_absorpt_correction_T_max 0.909
_exptl_absorpt_correction_T_min 0.033
_exptl_absorpt_correction_type gaussian
_exptl_absorpt_process_details
;
CrysAlisPro 1.171.41.123a (Rigaku Oxford Diffraction, 2022)
Numerical absorption correction based on gaussian integration over
a multifaceted crystal model
Empirical absorption correction using spherical harmonics,
implemented in SCALE3 ABSPACK scaling algorithm.
;
_exptl_crystal_colour 'dark red'
_exptl_crystal_density_diffrn 1.393
_exptl_crystal_description prism
_exptl_crystal_F_000 2160
_exptl_crystal_preparation 'salt metathesis from K[bipy] and CeTCMe2I in thf'
_exptl_crystal_recrystallization_method 'from toluene/thf'
_exptl_crystal_size_max 0.422
_exptl_crystal_size_mid 0.085
_exptl_crystal_size_min 0.064
_refine_diff_density_max 0.679
_refine_diff_density_min -0.555
_refine_diff_density_rms 0.052
_refine_ls_extinction_method none
_refine_ls_goodness_of_fit_ref 1.039
_refine_ls_hydrogen_treatment constr
_refine_ls_matrix_type full
_refine_ls_number_parameters 703
_refine_ls_number_reflns 9180
_refine_ls_number_restraints 493
_refine_ls_restrained_S_all 1.034
_refine_ls_R_factor_all 0.0220
_refine_ls_R_factor_gt 0.0214
_refine_ls_shift/su_max 0.003
_refine_ls_shift/su_mean 0.000
_refine_ls_structure_factor_coef Fsqd
_refine_ls_weighting_details 'w=1/[\s^2^(Fo^2^)+(0.0380P)^2^+1.7646P] where P=(Fo^2^+2Fc^2^)/3'
_refine_ls_weighting_scheme calc
_refine_ls_wR_factor_gt 0.0575
_refine_ls_wR_factor_ref 0.0579
_reflns_Friedel_coverage 0.000
_reflns_number_gt 8897
_reflns_number_total 9180
_reflns_threshold_expression 'I > 2\s(I)'
_cod_data_source_file d3dt00718a2.cif
_cod_data_source_block pla21033_refinalized_0_83
_cod_database_code 7712812
_shelx_shelxl_version_number 2018/3
_chemical_oxdiff_formula 'Ce1 N14 B2 C53 H56 '
_shelx_space_group_comment
;
The symmetry employed for this shelxl refinement is uniquely defined
by the following loop, which should always be used as a source of
symmetry information in preference to the above space-group names.
They are only intended as comments.
;
_shelx_estimated_absorpt_t_max 0.648
_shelx_estimated_absorpt_t_min 0.146
_olex2_refinement_description
;
1. Fixed Uiso
 At 1.2 times of:
  All C(H) groups
 At 1.5 times of:
  All C(H,H,H) groups
2. Restrained distances
 C47-C48
 1.51 with sigma of 0.02
 C48-C53 = C48-C49 = C52-C51
 1.39 with sigma of 0.02
 C53-C52 = C51-C50 = C50-C49
 1.38 with sigma of 0.02
 C48-C52
 2.42 with sigma of 0.04
 C53-C51
 2.39 with sigma of 0.04
 C48-C50
 2.41 with sigma of 0.04
 C52-C50 = C51-C49
 2.4 with sigma of 0.04
 C47-C53 = C47-C49
 2.52 with sigma of 0.04
 C48-C53 \\sim C53-C52 \\sim C52-C51 \\sim C51-C50 \\sim C50-C49 \\sim C49-C48
 with sigma of 0.02
 C48-C50 \\sim C48-C52 \\sim C49-C51 \\sim C53-C49 \\sim C52-C50 \\sim C53-C51
 with sigma of 0.04
 C47-C49 \\sim C47-C53
 with sigma of 0.04
 C47-C48 \\sim C47A-C48A
 with sigma of 0.02
 C52-C51 \\sim C52A-C51A
 with sigma of 0.02
 C51-C50 \\sim C51A-C50A
 with sigma of 0.02
 C48-C49 \\sim C48A-C49A
 with sigma of 0.02
 C53-C49 \\sim C53A-C49A
 with sigma of 0.04
 C48-C53 \\sim C48A-C53A
 with sigma of 0.02
 C53-C52 \\sim C53A-C52A
 with sigma of 0.02
 C53-C51 \\sim C53A-C51A
 with sigma of 0.04
 C50-C49 \\sim C50A-C49A
 with sigma of 0.02
 C52-C50 \\sim C52A-C50A
 with sigma of 0.04
 C47-C53 \\sim C47A-C53A
 with sigma of 0.04
 C47-C49 \\sim C47A-C49A
 with sigma of 0.04
 C48-C52 \\sim C48A-C52A
 with sigma of 0.04
 C48-C50 \\sim C48A-C50A
 with sigma of 0.04
 C51-C49 \\sim C51A-C49A
 with sigma of 0.04
3. Restrained planarity
 C47, C48, C53, C52, C51, C50, C49
 with sigma of 0.1
4. Uiso/Uaniso restraints and constraints
C47A \\sim C47 \\sim C48 \\sim C53 \\sim C49 \\sim C52 \\sim C50 \\sim C51
\\sim C49A \\sim C50A \\sim C53A \\sim C51A \\sim C52A \\sim C48A: within 1.7A
with sigma of 0.01 and sigma for terminal atoms of 0.02 within 1.7A
Uanis(C47A) \\sim Ueq, Uanis(C48A) \\sim Ueq, Uanis(C49A) \\sim Ueq,
Uanis(C53A) \\sim Ueq, Uanis(C50A) \\sim Ueq, Uanis(C52A) \\sim Ueq,
Uanis(C51A) \\sim Ueq, Uanis(C53) \\sim Ueq, Uanis(C47) \\sim Ueq, Uanis(C48)
\\sim Ueq, Uanis(C49) \\sim Ueq, Uanis(C52) \\sim Ueq, Uanis(C50) \\sim Ueq,
Uanis(C51) \\sim Ueq: with sigma of 0.05 and sigma for terminal atoms of 0.1
5. Rigid body (RIGU) restrains
 C47, C48, C53, C52, C51, C50, C49
 with sigma for 1-2 distances of 0.004 and sigma for 1-3 distances of 0.004
 C47A, C48A, C53A, C52A, C51A, C50A, C49A
 with sigma for 1-2 distances of 0.004 and sigma for 1-3 distances of 0.004
6. Others
 Sof(C47A)=Sof(H47D)=Sof(H47E)=Sof(H47F)=Sof(C48A)=Sof(C49A)=Sof(H49A)=
 Sof(C50A)=Sof(H50A)=Sof(C51A)=Sof(H51A)=Sof(C52A)=Sof(H52A)=Sof(C53A)=
 Sof(H53A)=1-FVAR(1)
 Sof(C47)=Sof(H47A)=Sof(H47B)=Sof(H47C)=Sof(C48)=Sof(C53)=Sof(H53)=Sof(C52)=
 Sof(H52)=Sof(C51)=Sof(H51)=Sof(C50)=Sof(H50)=Sof(C49)=Sof(H49)=FVAR(1)
7.a Aromatic/amide H refined with riding coordinates:
 C21(H21), C20(H20), C25(H25), C18(H18), C8(H8), C46(H46), C9(H9), C28(H28),
 C24(H24), C42(H42), C31(H31), C23(H23), C27(H27), C45(H45), C26(H26), C12(H12),
  C43(H43), C34(H34), C15(H15), C40(H40), C36(H36), C32(H32), C11(H11),
 C33(H33), C17(H17), C44(H44), C14(H14), C38(H38), C37(H37), C39(H39), C53(H53),
  C52(H52), C51(H51), C50(H50), C49(H49), C49A(H49A), C50A(H50A), C51A(H51A),
 C52A(H52A), C53A(H53A)
7.b Idealised Me refined as rotating group:
 C22(H22A,H22B,H22C), C19(H19A,H19B,H19C), C13(H13A,H13B,H13C), C7(H7A,H7B,
 H7C), C10(H10A,H10B,H10C), C16(H16A,H16B,H16C), C47(H47A,H47B,H47C), C47A(H47D,
 H47E,H47F)
;
_olex2_exptl_crystal_mounting_method 'fomblin on glass fiber loop'
_olex2_submission_special_instructions 'No special instructions were received'
_oxdiff_exptl_absorpt_empirical_details
;
Empirical correction (ABSPACK) includes:
- Absorption correction using spherical harmonics
- Frame scaling
;
_oxdiff_exptl_absorpt_empirical_full_max 2.125
_oxdiff_exptl_absorpt_empirical_full_min 0.591

loop_
_space_group_symop_operation_xyz
'x, y, z'
'-x, y+1/2, -z+1/2'
'-x, -y, -z'
'x, -y-1/2, z-1/2'

loop_
_atom_site_label
_atom_site_type_symbol
_atom_site_fract_x
_atom_site_fract_y
_atom_site_fract_z
_atom_site_U_iso_or_equiv
_atom_site_adp_type
_atom_site_occupancy
_atom_site_site_symmetry_order
_atom_site_calc_flag
_atom_site_refinement_flags_posn
_atom_site_refinement_flags_adp
_atom_site_refinement_flags_occupancy
_atom_site_disorder_assembly
_atom_site_disorder_group
Ce1 Ce 0.22433(2) 0.83587(2) 0.62407(2) 0.01572(4) Uani 1 1 d . . . . .
N12 N 0.13734(5) 0.78712(16) 0.71350(6) 0.0187(3) Uani 1 1 d . . . . .
N14 N 0.19350(5) 1.02657(15) 0.74880(6) 0.0180(3) Uani 1 1 d . . . . .
N3 N 0.32455(6) 0.67193(14) 0.57447(7) 0.0194(3) Uani 1 1 d . . . . .
N7 N 0.35020(6) 0.65573(14) 0.69411(7) 0.0195(3) Uani 1 1 d . . . . .
N2 N 0.13453(5) 0.75784(16) 0.53699(6) 0.0208(3) Uani 1 1 d . . . . .
N6 N 0.32490(6) 1.13335(16) 0.63685(7) 0.0229(3) Uani 1 1 d . . . . .
N9 N 0.11790(6) 1.12160(16) 0.55356(6) 0.0209(3) Uani 1 1 d . . . . .
N5 N 0.35972(5) 0.90891(16) 0.63926(6) 0.0194(3) Uani 1 1 d . . . . .
N8 N 0.31303(6) 0.60536(18) 0.76278(6) 0.0248(3) Uani 1 1 d . . . . .
N11 N 0.15771(6) 0.55426(16) 0.69745(6) 0.0238(3) Uani 1 1 d . . . . .
N4 N 0.25598(5) 0.58758(16) 0.50255(6) 0.0215(3) Uani 1 1 d . . . . .
N13 N 0.27664(5) 1.05573(16) 0.77963(6) 0.0216(3) Uani 1 1 d . . . . .
N10 N 0.12068(5) 1.01963(15) 0.64215(6) 0.0179(3) Uani 1 1 d . . . . .
N1 N 0.20809(6) 0.92201(16) 0.50624(6) 0.0218(3) Uani 1 1 d . . . . .
C5 C 0.23654(6) 0.98794(18) 0.73365(7) 0.0201(3) Uani 1 1 d . . . . .
C29 C 0.12213(7) 0.81151(19) 0.47540(8) 0.0221(3) Uani 1 1 d . . . . .
C21 C 0.20759(7) 1.11844(19) 0.80262(7) 0.0215(3) Uani 1 1 d . . . . .
H21 H 0.184711 1.160649 0.822256 0.026 Uiso 1 1 calc R U . . .
C20 C 0.25944(7) 1.1368(2) 0.82188(8) 0.0234(3) Uani 1 1 d . . . . .
H20 H 0.280108 1.194041 0.857413 0.028 Uiso 1 1 calc R U . . .
C4 C 0.17075(7) 0.70429(19) 0.69245(7) 0.0198(3) Uani 1 1 d . . . . .
C35 C 0.42343(7) 0.67042(18) 0.64687(9) 0.0235(4) Uani 1 1 d . . . . .
C25 C 0.09650(8) 0.6828(2) 0.55134(9) 0.0244(4) Uani 1 1 d . . . . .
H25 H 0.104283 0.648482 0.593619 0.029 Uiso 1 1 calc R U . . .
C18 C 0.10328(7) 0.6888(2) 0.72869(8) 0.0243(4) Uani 1 1 d . . . . .
H18 H 0.075856 0.718904 0.743373 0.029 Uiso 1 1 calc R U . . .
C1 C 0.27399(7) 0.63058(19) 0.56460(8) 0.0198(3) Uani 1 1 d . . . . .
C30 C 0.16145(7) 0.89136(19) 0.45889(7) 0.0228(3) Uani 1 1 d . . . . .
C8 C 0.29266(7) 0.6085(2) 0.47363(8) 0.0271(4) Uani 1 1 d . . . . .
H8 H 0.288673 0.588663 0.430716 0.033 Uiso 1 1 calc R U . . .
C2 C 0.30634(7) 0.68680(19) 0.70862(8) 0.0207(3) Uani 1 1 d . . . . .
C46 C 0.06521(7) 1.16343(17) 0.72473(9) 0.0220(4) Uani 1 1 d . . . . .
H46 H 0.061884 1.203023 0.684168 0.026 Uiso 1 1 calc R U . . .
C22 C 0.13215(8) 1.2128(2) 0.50723(8) 0.0276(4) Uani 1 1 d . . . . .
H22A H 0.119998 1.319286 0.507487 0.041 Uiso 1 1 calc R U . . .
H22B H 0.116033 1.168056 0.465195 0.041 Uiso 1 1 calc R U . . .
H22C H 0.169987 1.212465 0.517890 0.041 Uiso 1 1 calc R U . . .
C6 C 0.15220(6) 1.07744(18) 0.61083(7) 0.0191(3) Uani 1 1 d . . . . .
C41 C 0.09839(6) 1.03845(18) 0.74793(7) 0.0196(3) Uani 1 1 d . . . . .
C3 C 0.31485(7) 0.97983(19) 0.63870(8) 0.0212(3) Uani 1 1 d . . . . .
C9 C 0.33530(8) 0.66273(19) 0.51839(9) 0.0262(4) Uani 1 1 d . . . . .
H9 H 0.367138 0.689909 0.512658 0.031 Uiso 1 1 calc R U . . .
C28 C 0.07183(7) 0.7839(2) 0.43128(8) 0.0279(4) Uani 1 1 d . . . . .
H28 H 0.063488 0.821811 0.389426 0.033 Uiso 1 1 calc R U . . .
C24 C 0.06921(7) 1.0210(2) 0.60280(8) 0.0236(3) Uani 1 1 d . . . . .
H24 H 0.040366 0.982461 0.612902 0.028 Uiso 1 1 calc R U . . .
C42 C 0.10146(7) 0.98525(19) 0.80810(8) 0.0231(3) Uani 1 1 d . . . . .
H42 H 0.123159 0.899386 0.825521 0.028 Uiso 1 1 calc R U . . .
C31 C 0.15419(8) 0.9397(2) 0.39586(8) 0.0289(4) Uani 1 1 d . . . . .
H31 H 0.122395 0.917455 0.363390 0.035 Uiso 1 1 calc R U . . .
C23 C 0.06745(7) 1.0864(2) 0.54801(8) 0.0250(4) Uani 1 1 d . . . . .
H23 H 0.037349 1.104800 0.512472 0.030 Uiso 1 1 calc R U . . .
C27 C 0.03531(7) 0.7040(2) 0.44792(9) 0.0299(4) Uani 1 1 d . . . . .
H27 H 0.002076 0.684158 0.417826 0.036 Uiso 1 1 calc R U . . .
C45 C 0.03671(7) 1.2324(2) 0.75889(9) 0.0279(4) Uani 1 1 d . . . . .
H45 H 0.014304 1.316812 0.741389 0.033 Uiso 1 1 calc R U . . .
C26 C 0.04770(8) 0.6516(2) 0.51036(9) 0.0295(4) Uani 1 1 d . . . . .
H26 H 0.023122 0.596494 0.523724 0.035 Uiso 1 1 calc R U . . .
C12 C 0.38192(7) 0.5535(2) 0.73794(8) 0.0257(4) Uani 1 1 d . . . . .
H12 H 0.414222 0.513240 0.737722 0.031 Uiso 1 1 calc R U . . .
C43 C 0.07384(7) 1.0540(2) 0.84306(8) 0.0270(4) Uani 1 1 d . . . . .
H43 H 0.077382 1.016023 0.883928 0.032 Uiso 1 1 calc R U . . .
C34 C 0.24481(7) 0.9978(2) 0.48968(8) 0.0269(4) Uani 1 1 d . . . . .
H34 H 0.277012 1.017158 0.521909 0.032 Uiso 1 1 calc R U . . .
C15 C 0.39552(7) 1.0190(2) 0.63639(9) 0.0275(4) Uani 1 1 d . . . . .
H15 H 0.429397 0.999085 0.635230 0.033 Uiso 1 1 calc R U . . .
C19 C 0.33152(7) 1.0425(2) 0.78666(9) 0.0310(4) Uani 1 1 d . . . . .
H19A H 0.336304 0.958343 0.759966 0.047 Uiso 1 1 calc R U . . .
H19B H 0.351604 1.020682 0.830826 0.047 Uiso 1 1 calc R U . . .
H19C H 0.343545 1.139722 0.773898 0.047 Uiso 1 1 calc R U . . .
C40 C 0.46623(7) 0.7337(2) 0.69394(9) 0.0314(4) Uani 1 1 d . . . . .
H40 H 0.461312 0.823514 0.715566 0.038 Uiso 1 1 calc R U . . .
C36 C 0.43344(7) 0.5376(2) 0.61746(9) 0.0278(4) Uani 1 1 d . . . . .
H36 H 0.405630 0.490627 0.585154 0.033 Uiso 1 1 calc R U . . .
C32 C 0.19218(8) 1.0173(2) 0.38163(8) 0.0330(4) Uani 1 1 d . . . . .
H32 H 0.186959 1.049688 0.339594 0.040 Uiso 1 1 calc R U . . .
C13 C 0.28752(8) 1.2550(2) 0.63535(10) 0.0336(4) Uani 1 1 d . . . . .
H13A H 0.279358 1.312557 0.595693 0.050 Uiso 1 1 calc R U . . .
H13B H 0.302405 1.325497 0.670919 0.050 Uiso 1 1 calc R U . . .
H13C H 0.255702 1.208784 0.638439 0.050 Uiso 1 1 calc R U . . .
C7 C 0.20453(7) 0.5249(2) 0.47048(8) 0.0273(4) Uani 1 1 d . . . . .
H7A H 0.207580 0.417150 0.458854 0.041 Uiso 1 1 calc R U . . .
H7B H 0.187509 0.585462 0.432342 0.041 Uiso 1 1 calc R U . . .
H7C H 0.183810 0.530005 0.498616 0.041 Uiso 1 1 calc R U . . .
C11 C 0.35861(7) 0.5220(2) 0.78068(8) 0.0287(4) Uani 1 1 d . . . . .
H11 H 0.371086 0.455452 0.816137 0.034 Uiso 1 1 calc R U . . .
C33 C 0.23939(8) 1.0492(2) 0.43000(9) 0.0339(4) Uani 1 1 d . . . . .
H33 H 0.266486 1.104182 0.421619 0.041 Uiso 1 1 calc R U . . .
C17 C 0.11602(8) 0.5426(2) 0.71891(8) 0.0278(4) Uani 1 1 d . . . . .
H17 H 0.099616 0.450472 0.725455 0.033 Uiso 1 1 calc R U . . .
C44 C 0.04119(8) 1.1776(2) 0.81840(10) 0.0296(4) Uani 1 1 d . . . . .
H44 H 0.022063 1.224254 0.842020 0.036 Uiso 1 1 calc R U . . .
C14 C 0.37418(8) 1.15895(19) 0.63552(9) 0.0290(4) Uani 1 1 d . . . . .
H14 H 0.389953 1.256151 0.634253 0.035 Uiso 1 1 calc R U . . .
C10 C 0.27924(8) 0.6114(3) 0.80110(9) 0.0343(4) Uani 1 1 d . . . . .
H10A H 0.252855 0.691645 0.784667 0.051 Uiso 1 1 calc R U . . .
H10B H 0.299937 0.635622 0.844832 0.051 Uiso 1 1 calc R U . . .
H10C H 0.262202 0.511163 0.799553 0.051 Uiso 1 1 calc R U . . .
C38 C 0.52377(8) 0.5376(3) 0.68020(11) 0.0413(5) Uani 1 1 d . . . . .
H38 H 0.557390 0.492797 0.691576 0.050 Uiso 1 1 calc R U . . .
C37 C 0.48274(8) 0.4713(2) 0.63375(11) 0.0360(5) Uani 1 1 d . . . . .
H37 H 0.487987 0.380638 0.612825 0.043 Uiso 1 1 calc R U . . .
C39 C 0.51563(8) 0.6697(2) 0.71015(11) 0.0387(5) Uani 1 1 d . . . . .
H39 H 0.543833 0.716809 0.741845 0.046 Uiso 1 1 calc R U . . .
C16 C 0.18189(9) 0.4244(2) 0.67656(9) 0.0353(4) Uani 1 1 d . . . . .
H16A H 0.157208 0.380020 0.638139 0.053 Uiso 1 1 calc R U . . .
H16B H 0.191880 0.345497 0.709702 0.053 Uiso 1 1 calc R U . . .
H16C H 0.212835 0.460264 0.667794 0.053 Uiso 1 1 calc R U . . .
B1 B 0.36455(7) 0.7276(2) 0.63797(8) 0.0201(4) Uani 1 1 d . . . . .
B2 B 0.13700(7) 0.9683(2) 0.71279(8) 0.0182(3) Uani 1 1 d . . . . .
C47 C 0.42141(18) 0.7142(6) 0.9255(2) 0.0526(13) Uani 0.536(6) 1 d D U P A 1
H47A H 0.447281 0.767116 0.960551 0.079 Uiso 0.536(6) 1 calc R U P A 1
H47B H 0.386646 0.751723 0.921663 0.079 Uiso 0.536(6) 1 calc R U P A 1
H47C H 0.428413 0.735385 0.886219 0.079 Uiso 0.536(6) 1 calc R U P A 1
C48 C 0.4243(2) 0.5432(7) 0.9376(2) 0.0430(13) Uani 0.536(6) 1 d D U P A 1
C53 C 0.4624(3) 0.4597(7) 0.9261(3) 0.0489(14) Uani 0.536(6) 1 d D U P A 1
H53 H 0.487024 0.511328 0.911655 0.059 Uiso 0.536(6) 1 calc R U P A 1
C52 C 0.4661(2) 0.3047(7) 0.9348(3) 0.0508(13) Uani 0.536(6) 1 d D U P A 1
H52 H 0.492869 0.249506 0.925686 0.061 Uiso 0.536(6) 1 calc R U P A 1
C51 C 0.4311(3) 0.2248(7) 0.9570(3) 0.0474(16) Uani 0.536(6) 1 d D U P A 1
H51 H 0.433428 0.115968 0.962727 0.057 Uiso 0.536(6) 1 calc R U P A 1
C50 C 0.3924(2) 0.3108(7) 0.9706(3) 0.0500(13) Uani 0.536(6) 1 d D U P A 1
H50 H 0.368509 0.260741 0.986745 0.060 Uiso 0.536(6) 1 calc R U P A 1
C49 C 0.3892(3) 0.4692(6) 0.9601(3) 0.0410(15) Uani 0.536(6) 1 d D U P A 1
H49 H 0.362703 0.527127 0.968577 0.049 Uiso 0.536(6) 1 calc R U P A 1
C47A C 0.4831(3) 0.4995(11) 0.9065(3) 0.091(3) Uani 0.464(6) 1 d D U P A 2
H47D H 0.465677 0.591118 0.883455 0.136 Uiso 0.464(6) 1 calc R U P A 2
H47E H 0.492920 0.430721 0.877764 0.136 Uiso 0.464(6) 1 calc R U P A 2
H47F H 0.514276 0.531060 0.940942 0.136 Uiso 0.464(6) 1 calc R U P A 2
C48A C 0.4467(3) 0.4156(8) 0.9334(3) 0.0469(14) Uani 0.464(6) 1 d D U P A 2
C49A C 0.4117(3) 0.5038(8) 0.9528(3) 0.0402(16) Uani 0.464(6) 1 d D U P A 2
H49A H 0.412079 0.613206 0.949612 0.048 Uiso 0.464(6) 1 calc R U P A 2
C50A C 0.3772(3) 0.4343(8) 0.9764(3) 0.0402(14) Uani 0.464(6) 1 d D U P A 2
H50A H 0.354449 0.496164 0.990475 0.048 Uiso 0.464(6) 1 calc R U P A 2
C51A C 0.3748(3) 0.2792(8) 0.9798(3) 0.0463(14) Uani 0.464(6) 1 d D U P A 2
H51A H 0.349388 0.232790 0.994363 0.056 Uiso 0.464(6) 1 calc R U P A 2
C52A C 0.4083(3) 0.1890(8) 0.9627(3) 0.0488(15) Uani 0.464(6) 1 d D U P A 2
H52A H 0.406668 0.079896 0.966282 0.059 Uiso 0.464(6) 1 calc R U P A 2
C53A C 0.4453(3) 0.2542(9) 0.9400(3) 0.0491(18) Uani 0.464(6) 1 d D U P A 2
H53A H 0.469313 0.190304 0.929021 0.059 Uiso 0.464(6) 1 calc R U P A 2

loop_
_atom_site_aniso_label
_atom_site_aniso_U_11
_atom_site_aniso_U_22
_atom_site_aniso_U_33
_atom_site_aniso_U_23
_atom_site_aniso_U_13
_atom_site_aniso_U_12
Ce1 0.01827(6) 0.01418(6) 0.01464(6) -0.00034(3) 0.00538(4) 0.00044(3)
N12 0.0237(7) 0.0151(6) 0.0172(6) -0.0006(5) 0.0066(5) -0.0020(6)
N14 0.0230(7) 0.0141(6) 0.0167(6) -0.0004(5) 0.0064(5) -0.0009(5)
N3 0.0234(7) 0.0144(7) 0.0205(7) -0.0005(5) 0.0074(6) 0.0010(5)
N7 0.0228(7) 0.0149(7) 0.0189(7) 0.0015(5) 0.0046(6) 0.0015(5)
N2 0.0253(7) 0.0174(7) 0.0187(6) -0.0021(5) 0.0062(5) -0.0008(5)
N6 0.0274(8) 0.0145(6) 0.0240(7) 0.0005(6) 0.0049(6) -0.0010(6)
N9 0.0294(7) 0.0153(6) 0.0183(6) 0.0015(5) 0.0082(6) 0.0034(6)
N5 0.0211(7) 0.0169(7) 0.0190(6) 0.0011(5) 0.0053(5) -0.0016(5)
N8 0.0278(8) 0.0271(8) 0.0187(6) 0.0040(6) 0.0068(6) 0.0012(6)
N11 0.0368(8) 0.0144(7) 0.0203(7) -0.0006(5) 0.0094(6) -0.0016(6)
N4 0.0258(7) 0.0179(7) 0.0196(6) -0.0030(5) 0.0059(6) 0.0013(6)
N13 0.0219(7) 0.0220(7) 0.0195(6) -0.0035(5) 0.0050(5) -0.0026(6)
N10 0.0215(7) 0.0140(6) 0.0178(6) -0.0016(5) 0.0060(5) -0.0001(5)
N1 0.0284(7) 0.0182(7) 0.0204(7) 0.0010(5) 0.0101(6) 0.0016(6)
C5 0.0213(8) 0.0176(8) 0.0201(7) -0.0006(6) 0.0051(6) -0.0018(6)
C29 0.0280(9) 0.0181(8) 0.0194(8) -0.0022(6) 0.0069(7) 0.0054(7)
C21 0.0309(9) 0.0166(8) 0.0181(7) -0.0032(6) 0.0097(7) -0.0016(7)
C20 0.0297(9) 0.0203(8) 0.0179(8) -0.0051(6) 0.0051(7) -0.0036(7)
C4 0.0271(9) 0.0134(7) 0.0175(7) -0.0006(6) 0.0054(6) -0.0002(7)
C35 0.0226(9) 0.0216(9) 0.0266(9) 0.0050(6) 0.0084(7) -0.0002(6)
C25 0.0300(10) 0.0206(8) 0.0222(9) -0.0035(6) 0.0082(8) -0.0043(7)
C18 0.0278(9) 0.0241(9) 0.0225(8) -0.0012(7) 0.0103(7) -0.0079(7)
C1 0.0234(8) 0.0142(7) 0.0202(8) 0.0004(6) 0.0050(7) 0.0029(7)
C30 0.0325(9) 0.0176(8) 0.0188(8) -0.0004(6) 0.0094(7) 0.0048(7)
C8 0.0353(10) 0.0274(9) 0.0203(8) -0.0025(7) 0.0115(7) 0.0000(8)
C2 0.0242(9) 0.0197(8) 0.0177(8) 0.0009(6) 0.0063(7) -0.0004(6)
C46 0.0235(9) 0.0195(9) 0.0237(9) -0.0004(6) 0.0087(7) -0.0013(6)
C22 0.0421(10) 0.0195(8) 0.0243(8) 0.0057(7) 0.0149(8) 0.0061(8)
C6 0.0254(8) 0.0145(7) 0.0180(7) -0.0011(6) 0.0078(6) 0.0004(6)
C41 0.0212(8) 0.0170(8) 0.0212(8) -0.0028(6) 0.0077(6) -0.0040(6)
C3 0.0241(8) 0.0164(8) 0.0214(8) 0.0008(6) 0.0055(6) -0.0013(6)
C9 0.0310(10) 0.0278(10) 0.0230(9) -0.0008(6) 0.0131(8) -0.0019(7)
C28 0.0323(10) 0.0271(9) 0.0202(8) -0.0037(7) 0.0034(7) 0.0066(8)
C24 0.0217(8) 0.0251(9) 0.0226(8) -0.0029(7) 0.0055(7) -0.0017(7)
C42 0.0264(9) 0.0204(8) 0.0224(8) -0.0004(6) 0.0080(7) 0.0001(7)
C31 0.0402(10) 0.0260(9) 0.0195(8) 0.0002(7) 0.0086(7) 0.0034(8)
C23 0.0251(9) 0.0263(9) 0.0202(8) -0.0022(7) 0.0029(7) 0.0038(7)
C27 0.0245(9) 0.0312(9) 0.0283(9) -0.0109(8) 0.0011(7) 0.0005(8)
C45 0.0271(9) 0.0234(9) 0.0351(9) -0.0011(7) 0.0131(8) 0.0014(7)
C26 0.0273(10) 0.0274(10) 0.0335(10) -0.0072(7) 0.0099(8) -0.0050(7)
C12 0.0263(9) 0.0234(9) 0.0239(8) 0.0051(7) 0.0038(7) 0.0054(7)
C43 0.0332(9) 0.0277(9) 0.0235(8) -0.0022(7) 0.0139(7) -0.0045(8)
C34 0.0333(10) 0.0239(9) 0.0258(9) 0.0006(7) 0.0129(7) -0.0014(7)
C15 0.0246(9) 0.0248(9) 0.0341(9) 0.0035(7) 0.0110(7) -0.0043(7)
C19 0.0227(9) 0.0401(11) 0.0277(9) -0.0079(8) 0.0050(7) -0.0034(8)
C40 0.0290(9) 0.0273(10) 0.0336(9) 0.0034(8) 0.0048(8) -0.0010(8)
C36 0.0280(9) 0.0226(9) 0.0359(10) 0.0051(7) 0.0148(8) 0.0022(7)
C32 0.0508(12) 0.0306(10) 0.0208(8) 0.0051(7) 0.0163(8) 0.0035(9)
C13 0.0327(10) 0.0148(8) 0.0484(11) 0.0006(8) 0.0069(8) 0.0019(7)
C7 0.0282(9) 0.0242(9) 0.0259(8) -0.0072(7) 0.0040(7) -0.0001(7)
C11 0.0317(10) 0.0279(9) 0.0223(8) 0.0087(7) 0.0034(7) 0.0035(7)
C33 0.0473(12) 0.0318(10) 0.0289(9) 0.0036(8) 0.0211(9) -0.0034(9)
C17 0.0411(10) 0.0203(9) 0.0232(8) -0.0004(7) 0.0122(8) -0.0097(8)
C44 0.0293(10) 0.0298(10) 0.0355(10) -0.0067(7) 0.0185(8) -0.0022(7)
C14 0.0307(10) 0.0191(9) 0.0346(10) 0.0042(7) 0.0075(8) -0.0059(7)
C10 0.0345(10) 0.0471(12) 0.0230(9) 0.0096(8) 0.0121(8) 0.0047(9)
C38 0.0256(10) 0.0414(12) 0.0601(13) 0.0229(10) 0.0189(9) 0.0104(9)
C37 0.0350(11) 0.0280(10) 0.0535(12) 0.0104(9) 0.0260(10) 0.0082(8)
C39 0.0238(10) 0.0414(13) 0.0446(12) 0.0146(9) 0.0028(9) -0.0035(8)
C16 0.0618(13) 0.0151(8) 0.0334(10) -0.0011(7) 0.0218(9) 0.0038(8)
B1 0.0237(9) 0.0157(9) 0.0203(9) 0.0001(7) 0.0066(7) -0.0008(7)
B2 0.0218(9) 0.0151(8) 0.0182(8) -0.0002(7) 0.0073(7) -0.0007(7)
C47 0.048(3) 0.066(3) 0.049(3) -0.006(2) 0.022(2) -0.012(2)
C48 0.035(3) 0.067(3) 0.024(2) -0.010(2) 0.0057(17) 0.002(2)
C53 0.044(3) 0.073(3) 0.028(2) -0.009(2) 0.009(2) -0.001(3)
C52 0.048(3) 0.069(3) 0.034(2) -0.015(2) 0.012(2) 0.006(2)
C51 0.045(4) 0.050(3) 0.042(3) -0.006(2) 0.008(3) 0.004(2)
C50 0.048(3) 0.061(3) 0.037(3) -0.008(2) 0.009(2) -0.004(2)
C49 0.039(3) 0.055(3) 0.028(3) -0.009(2) 0.009(2) 0.007(3)
C47A 0.049(4) 0.185(8) 0.043(3) -0.027(4) 0.021(3) -0.042(4)
C48A 0.035(3) 0.079(4) 0.027(2) -0.011(2) 0.010(2) -0.008(3)
C49A 0.037(4) 0.055(3) 0.029(3) -0.009(2) 0.011(3) -0.002(3)
C50A 0.038(3) 0.055(3) 0.029(3) -0.007(2) 0.012(2) 0.001(2)
C51A 0.051(4) 0.057(3) 0.028(2) -0.006(2) 0.010(2) -0.004(3)
C52A 0.061(4) 0.050(3) 0.030(2) -0.002(2) 0.008(3) 0.007(3)
C53A 0.044(4) 0.071(4) 0.034(3) -0.011(3) 0.016(3) 0.013(3)

loop_
_atom_type_symbol
_atom_type_description
_atom_type_scat_dispersion_real
_atom_type_scat_dispersion_imag
_atom_type_scat_source
C C 0.0181 0.0091 'International Tables Vol C Tables 4.2.6.8 and 6.1.1.4'
H H 0.0000 0.0000 'International Tables Vol C Tables 4.2.6.8 and 6.1.1.4'
B B 0.0090 0.0039 'International Tables Vol C Tables 4.2.6.8 and 6.1.1.4'
N N 0.0311 0.0180 'International Tables Vol C Tables 4.2.6.8 and 6.1.1.4'
Ce Ce -1.8482 9.6596 'International Tables Vol C Tables 4.2.6.8 and 6.1.1.4'

loop_
_exptl_crystal_face_index_h
_exptl_crystal_face_index_k
_exptl_crystal_face_index_l
_exptl_crystal_face_perp_dist
0 2 1 0.2146
0 0 14 0.0274
17 1 -2 0.0766
10 1 -14 0.0743
16 0 -11 0.0255
-15 0 11 0.0385
-12 4 7 0.1550
-1 0 -2 0.0430
1 -1 0 0.1747
12 0 6 0.0170
-17 0 0 0.0332

loop_
_geom_angle_atom_site_label_1
_geom_angle_atom_site_label_2
_geom_angle_atom_site_label_3
_geom_angle
_geom_angle_site_symmetry_1
_geom_angle_site_symmetry_3
_geom_angle_publ_flag
N2 Ce1 C5 126.48(5) . . ?
N2 Ce1 C4 76.77(4) . . ?
N2 Ce1 C1 87.84(4) . . ?
N2 Ce1 C2 137.08(4) . . ?
N2 Ce1 C6 70.78(4) . . ?
N2 Ce1 C3 142.26(5) . . ?
N1 Ce1 N2 61.90(4) . . ?
N1 Ce1 C5 134.57(4) . . ?
N1 Ce1 C4 138.34(5) . . ?
N1 Ce1 C1 69.53(4) . . ?
N1 Ce1 C2 130.98(5) . . ?
N1 Ce1 C6 78.86(4) . . ?
N1 Ce1 C3 80.37(5) . . ?
C5 Ce1 C1 143.20(5) . . ?
C5 Ce1 C2 76.86(5) . . ?
C5 Ce1 C6 66.84(5) . . ?
C4 Ce1 C5 67.30(5) . . ?
C4 Ce1 C1 116.11(5) . . ?
C4 Ce1 C2 83.04(5) . . ?
C4 Ce1 C6 83.17(5) . . ?
C2 Ce1 C1 67.72(5) . . ?
C2 Ce1 C6 143.71(5) . . ?
C6 Ce1 C1 147.61(5) . . ?
C3 Ce1 C5 80.44(5) . . ?
C3 Ce1 C4 140.87(5) . . ?
C3 Ce1 C1 77.46(5) . . ?
C3 Ce1 C2 68.05(5) . . ?
C3 Ce1 C6 104.53(5) . . ?
C4 N12 C18 110.16(14) . . ?
C4 N12 B2 121.65(13) . . ?
C18 N12 B2 127.95(14) . . ?
C5 N14 C21 110.12(13) . . ?
C5 N14 B2 124.85(13) . . ?
C21 N14 B2 124.96(13) . . ?
C1 N3 C9 110.10(15) . . ?
C1 N3 B1 126.20(14) . . ?
C9 N3 B1 123.65(15) . . ?
C2 N7 C12 110.14(14) . . ?
C2 N7 B1 125.89(14) . . ?
C12 N7 B1 123.94(15) . . ?
C29 N2 Ce1 120.40(11) . . ?
C25 N2 Ce1 122.58(11) . . ?
C25 N2 C29 116.49(15) . . ?
C3 N6 C13 124.01(15) . . ?
C3 N6 C14 111.54(14) . . ?
C14 N6 C13 124.45(15) . . ?
C6 N9 C22 124.08(15) . . ?
C6 N9 C23 111.98(14) . . ?
C23 N9 C22 123.49(14) . . ?
C3 N5 C15 109.61(14) . . ?
C3 N5 B1 121.84(13) . . ?
C15 N5 B1 128.38(14) . . ?
C2 N8 C11 111.75(14) . . ?
C2 N8 C10 125.81(15) . . ?
C11 N8 C10 122.29(15) . . ?
C4 N11 C17 111.56(14) . . ?
C4 N11 C16 123.36(15) . . ?
C17 N11 C16 124.81(15) . . ?
C1 N4 C8 112.02(14) . . ?
C1 N4 C7 124.59(14) . . ?
C8 N4 C7 123.38(14) . . ?
C5 N13 C20 111.62(14) . . ?
C5 N13 C19 125.86(14) . . ?
C20 N13 C19 122.49(14) . . ?
C6 N10 C24 110.10(13) . . ?
C6 N10 B2 127.43(13) . . ?
C24 N10 B2 122.35(13) . . ?
C30 N1 Ce1 121.34(10) . . ?
C34 N1 Ce1 121.40(11) . . ?
C34 N1 C30 117.26(14) . . ?
N14 C5 Ce1 119.19(10) . . ?
N13 C5 Ce1 136.22(11) . . ?
N13 C5 N14 104.22(13) . . ?
N2 C29 C30 117.77(15) . . ?
N2 C29 C28 119.79(16) . . ?
C28 C29 C30 122.43(16) . . ?
N14 C21 H21 126.1 . . ?
C20 C21 N14 107.73(15) . . ?
C20 C21 H21 126.1 . . ?
N13 C20 H20 126.8 . . ?
C21 C20 N13 106.30(14) . . ?
C21 C20 H20 126.8 . . ?
N12 C4 Ce1 121.85(11) . . ?
N11 C4 Ce1 130.95(11) . . ?
N11 C4 N12 104.44(14) . . ?
C40 C35 B1 120.99(16) . . ?
C36 C35 C40 115.69(17) . . ?
C36 C35 B1 122.14(16) . . ?
N2 C25 H25 117.1 . . ?
N2 C25 C26 125.89(17) . . ?
C26 C25 H25 117.1 . . ?
N12 C18 H18 126.1 . . ?
C17 C18 N12 107.79(16) . . ?
C17 C18 H18 126.1 . . ?
N3 C1 Ce1 112.03(10) . . ?
N4 C1 Ce1 125.96(11) . . ?
N4 C1 N3 103.73(14) . . ?
N1 C30 C29 118.14(14) . . ?
N1 C30 C31 119.66(16) . . ?
C29 C30 C31 122.20(16) . . ?
N4 C8 H8 126.9 . . ?
C9 C8 N4 106.12(15) . . ?
C9 C8 H8 126.9 . . ?
N7 C2 Ce1 120.46(11) . . ?
N8 C2 Ce1 134.40(12) . . ?
N8 C2 N7 104.07(14) . . ?
C41 C46 H46 118.7 . . ?
C41 C46 C45 122.50(16) . . ?
C45 C46 H46 118.7 . . ?
N9 C22 H22A 109.5 . . ?
N9 C22 H22B 109.5 . . ?
N9 C22 H22C 109.5 . . ?
H22A C22 H22B 109.5 . . ?
H22A C22 H22C 109.5 . . ?
H22B C22 H22C 109.5 . . ?
N9 C6 Ce1 122.75(10) . . ?
N9 C6 N10 103.54(13) . . ?
N10 C6 Ce1 102.15(10) . . ?
C46 C41 C42 115.92(15) . . ?
C46 C41 B2 123.47(14) . . ?
C42 C41 B2 120.23(14) . . ?
N6 C3 Ce1 129.45(12) . . ?
N6 C3 N5 104.47(14) . . ?
N5 C3 Ce1 125.30(11) . . ?
N3 C9 H9 126.1 . . ?
C8 C9 N3 107.90(17) . . ?
C8 C9 H9 126.1 . . ?
C29 C28 H28 119.4 . . ?
C27 C28 C29 121.24(16) . . ?
C27 C28 H28 119.4 . . ?
N10 C24 H24 126.0 . . ?
C23 C24 N10 107.93(15) . . ?
C23 C24 H24 126.0 . . ?
C41 C42 H42 118.9 . . ?
C43 C42 C41 122.28(16) . . ?
C43 C42 H42 118.9 . . ?
C30 C31 H31 119.5 . . ?
C32 C31 C30 120.90(17) . . ?
C32 C31 H31 119.5 . . ?
N9 C23 H23 126.8 . . ?
C24 C23 N9 106.33(15) . . ?
C24 C23 H23 126.8 . . ?
C28 C27 H27 120.6 . . ?
C28 C27 C26 118.85(17) . . ?
C26 C27 H27 120.6 . . ?
C46 C45 H45 120.1 . . ?
C44 C45 C46 119.86(17) . . ?
C44 C45 H45 120.1 . . ?
C25 C26 C27 117.70(18) . . ?
C25 C26 H26 121.1 . . ?
C27 C26 H26 121.1 . . ?
N7 C12 H12 126.2 . . ?
C11 C12 N7 107.67(16) . . ?
C11 C12 H12 126.2 . . ?
C42 C43 H43 119.9 . . ?
C44 C43 C42 120.14(16) . . ?
C44 C43 H43 119.9 . . ?
N1 C34 H34 117.3 . . ?
N1 C34 C33 125.30(18) . . ?
C33 C34 H34 117.3 . . ?
N5 C15 H15 125.9 . . ?
C14 C15 N5 108.21(16) . . ?
C14 C15 H15 125.9 . . ?
N13 C19 H19A 109.5 . . ?
N13 C19 H19B 109.5 . . ?
N13 C19 H19C 109.5 . . ?
H19A C19 H19B 109.5 . . ?
H19A C19 H19C 109.5 . . ?
H19B C19 H19C 109.5 . . ?
C35 C40 H40 118.8 . . ?
C39 C40 C35 122.35(19) . . ?
C39 C40 H40 118.8 . . ?
C35 C36 H36 118.7 . . ?
C37 C36 C35 122.50(19) . . ?
C37 C36 H36 118.7 . . ?
C31 C32 H32 120.4 . . ?
C31 C32 C33 119.24(16) . . ?
C33 C32 H32 120.4 . . ?
N6 C13 H13A 109.5 . . ?
N6 C13 H13B 109.5 . . ?
N6 C13 H13C 109.5 . . ?
H13A C13 H13B 109.5 . . ?
H13A C13 H13C 109.5 . . ?
H13B C13 H13C 109.5 . . ?
N4 C7 H7A 109.5 . . ?
N4 C7 H7B 109.5 . . ?
N4 C7 H7C 109.5 . . ?
H7A C7 H7B 109.5 . . ?
H7A C7 H7C 109.5 . . ?
H7B C7 H7C 109.5 . . ?
N8 C11 H11 126.8 . . ?
C12 C11 N8 106.34(15) . . ?
C12 C11 H11 126.8 . . ?
C34 C33 C32 117.62(18) . . ?
C34 C33 H33 121.2 . . ?
C32 C33 H33 121.2 . . ?
N11 C17 H17 127.0 . . ?
C18 C17 N11 106.01(15) . . ?
C18 C17 H17 127.0 . . ?
C45 C44 H44 120.4 . . ?
C43 C44 C45 119.29(17) . . ?
C43 C44 H44 120.4 . . ?
N6 C14 H14 126.9 . . ?
C15 C14 N6 106.15(15) . . ?
C15 C14 H14 126.9 . . ?
N8 C10 H10A 109.5 . . ?
N8 C10 H10B 109.5 . . ?
N8 C10 H10C 109.5 . . ?
H10A C10 H10B 109.5 . . ?
H10A C10 H10C 109.5 . . ?
H10B C10 H10C 109.5 . . ?
C37 C38 H38 120.3 . . ?
C37 C38 C39 119.47(18) . . ?
C39 C38 H38 120.3 . . ?
C36 C37 H37 120.1 . . ?
C38 C37 C36 119.88(19) . . ?
C38 C37 H37 120.1 . . ?
C40 C39 H39 120.0 . . ?
C38 C39 C40 120.1(2) . . ?
C38 C39 H39 120.0 . . ?
N11 C16 H16A 109.5 . . ?
N11 C16 H16B 109.5 . . ?
N11 C16 H16C 109.5 . . ?
H16A C16 H16B 109.5 . . ?
H16A C16 H16C 109.5 . . ?
H16B C16 H16C 109.5 . . ?
N3 B1 N7 109.12(13) . . ?
N3 B1 N5 106.72(12) . . ?
N3 B1 C35 112.39(14) . . ?
N7 B1 N5 109.58(13) . . ?
N7 B1 C35 106.31(13) . . ?
N5 B1 C35 112.69(13) . . ?
N12 B2 C41 111.71(13) . . ?
N14 B2 N12 108.36(13) . . ?
N14 B2 C41 108.29(13) . . ?
N10 B2 N12 107.04(12) . . ?
N10 B2 N14 109.38(13) . . ?
N10 B2 C41 111.98(13) . . ?
H47A C47 H47B 109.5 . . ?
H47A C47 H47C 109.5 . . ?
H47B C47 H47C 109.5 . . ?
C48 C47 H47A 109.5 . . ?
C48 C47 H47B 109.5 . . ?
C48 C47 H47C 109.5 . . ?
C53 C48 C47 119.1(5) . . ?
C53 C48 C49 119.4(5) . . ?
C49 C48 C47 121.4(5) . . ?
C48 C53 H53 119.2 . . ?
C52 C53 C48 121.6(6) . . ?
C52 C53 H53 119.2 . . ?
C53 C52 H52 119.6 . . ?
C53 C52 C51 120.9(6) . . ?
C51 C52 H52 119.6 . . ?
C52 C51 H51 121.1 . . ?
C52 C51 C50 117.9(5) . . ?
C50 C51 H51 121.1 . . ?
C51 C50 H50 120.2 . . ?
C49 C50 C51 119.7(5) . . ?
C49 C50 H50 120.2 . . ?
C48 C49 C50 120.5(5) . . ?
C48 C49 H49 119.8 . . ?
C50 C49 H49 119.8 . . ?
H47D C47A H47E 109.5 . . ?
H47D C47A H47F 109.5 . . ?
H47E C47A H47F 109.5 . . ?
C48A C47A H47D 109.5 . . ?
C48A C47A H47E 109.5 . . ?
C48A C47A H47F 109.5 . . ?
C49A C48A C47A 118.1(7) . . ?
C49A C48A C53A 117.6(6) . . ?
C53A C48A C47A 124.4(7) . . ?
C48A C49A H49A 119.6 . . ?
C50A C49A C48A 120.8(6) . . ?
C50A C49A H49A 119.6 . . ?
C49A C50A H50A 119.6 . . ?
C51A C50A C49A 120.8(6) . . ?
C51A C50A H50A 119.6 . . ?
C50A C51A H51A 119.7 . . ?
C50A C51A C52A 120.6(6) . . ?
C52A C51A H51A 119.7 . . ?
C51A C52A H52A 119.6 . . ?
C51A C52A C53A 120.8(6) . . ?
C53A C52A H52A 119.6 . . ?
C48A C53A H53A 120.4 . . ?
C52A C53A C48A 119.3(6) . . ?
C52A C53A H53A 120.4 . . ?

loop_
_geom_bond_atom_site_label_1
_geom_bond_atom_site_label_2
_geom_bond_distance
_geom_bond_site_symmetry_2
_geom_bond_publ_flag
Ce1 N2 2.6664(14) . ?
Ce1 N1 2.6438(13) . ?
Ce1 C5 2.7143(16) . ?
Ce1 C4 2.7016(17) . ?
Ce1 C1 2.8270(17) . ?
Ce1 C2 2.7318(17) . ?
Ce1 C6 2.8198(16) . ?
Ce1 C3 2.6893(17) . ?
N12 C4 1.363(2) . ?
N12 C18 1.384(2) . ?
N12 B2 1.568(2) . ?
N14 C5 1.369(2) . ?
N14 C21 1.391(2) . ?
N14 B2 1.568(2) . ?
N3 C1 1.371(2) . ?
N3 C9 1.389(2) . ?
N3 B1 1.558(2) . ?
N7 C2 1.369(2) . ?
N7 C12 1.392(2) . ?
N7 B1 1.570(2) . ?
N2 C29 1.391(2) . ?
N2 C25 1.352(2) . ?
N6 C3 1.360(2) . ?
N6 C13 1.459(2) . ?
N6 C14 1.374(3) . ?
N9 C22 1.459(2) . ?
N9 C6 1.371(2) . ?
N9 C23 1.376(2) . ?
N5 C3 1.367(2) . ?
N5 C15 1.382(2) . ?
N5 B1 1.576(2) . ?
N8 C2 1.366(2) . ?
N8 C11 1.378(2) . ?
N8 C10 1.458(2) . ?
N11 C4 1.361(2) . ?
N11 C17 1.380(2) . ?
N11 C16 1.459(2) . ?
N4 C1 1.368(2) . ?
N4 C8 1.376(2) . ?
N4 C7 1.454(2) . ?
N13 C5 1.363(2) . ?
N13 C20 1.383(2) . ?
N13 C19 1.459(2) . ?
N10 C6 1.375(2) . ?
N10 C24 1.390(2) . ?
N10 B2 1.564(2) . ?
N1 C30 1.387(2) . ?
N1 C34 1.350(2) . ?
C29 C30 1.426(3) . ?
C29 C28 1.422(3) . ?
C21 H21 0.9500 . ?
C21 C20 1.345(3) . ?
C20 H20 0.9500 . ?
C35 C40 1.401(3) . ?
C35 C36 1.398(2) . ?
C35 B1 1.630(3) . ?
C25 H25 0.9500 . ?
C25 C26 1.371(3) . ?
C18 H18 0.9500 . ?
C18 C17 1.350(3) . ?
C30 C31 1.427(2) . ?
C8 H8 0.9500 . ?
C8 C9 1.345(3) . ?
C46 H46 0.9500 . ?
C46 C41 1.396(2) . ?
C46 C45 1.396(2) . ?
C22 H22A 0.9800 . ?
C22 H22B 0.9800 . ?
C22 H22C 0.9800 . ?
C41 C42 1.405(2) . ?
C41 B2 1.631(2) . ?
C9 H9 0.9500 . ?
C28 H28 0.9500 . ?
C28 C27 1.364(3) . ?
C24 H24 0.9500 . ?
C24 C23 1.342(2) . ?
C42 H42 0.9500 . ?
C42 C43 1.391(2) . ?
C31 H31 0.9500 . ?
C31 C32 1.360(3) . ?
C23 H23 0.9500 . ?
C27 H27 0.9500 . ?
C27 C26 1.405(3) . ?
C45 H45 0.9500 . ?
C45 C44 1.386(3) . ?
C26 H26 0.9500 . ?
C12 H12 0.9500 . ?
C12 C11 1.345(3) . ?
C43 H43 0.9500 . ?
C43 C44 1.385(3) . ?
C34 H34 0.9500 . ?
C34 C33 1.374(3) . ?
C15 H15 0.9500 . ?
C15 C14 1.341(3) . ?
C19 H19A 0.9800 . ?
C19 H19B 0.9800 . ?
C19 H19C 0.9800 . ?
C40 H40 0.9500 . ?
C40 C39 1.390(3) . ?
C36 H36 0.9500 . ?
C36 C37 1.396(3) . ?
C32 H32 0.9500 . ?
C32 C33 1.410(3) . ?
C13 H13A 0.9800 . ?
C13 H13B 0.9800 . ?
C13 H13C 0.9800 . ?
C7 H7A 0.9800 . ?
C7 H7B 0.9800 . ?
C7 H7C 0.9800 . ?
C11 H11 0.9500 . ?
C33 H33 0.9500 . ?
C17 H17 0.9500 . ?
C44 H44 0.9500 . ?
C14 H14 0.9500 . ?
C10 H10A 0.9800 . ?
C10 H10B 0.9800 . ?
C10 H10C 0.9800 . ?
C38 H38 0.9500 . ?
C38 C37 1.377(3) . ?
C38 C39 1.382(3) . ?
C37 H37 0.9500 . ?
C39 H39 0.9500 . ?
C16 H16A 0.9800 . ?
C16 H16B 0.9800 . ?
C16 H16C 0.9800 . ?
C47 H47A 0.9800 . ?
C47 H47B 0.9800 . ?
C47 H47C 0.9800 . ?
C47 C48 1.503(7) . ?
C48 C53 1.360(7) . ?
C48 C49 1.382(7) . ?
C53 H53 0.9500 . ?
C53 C52 1.354(7) . ?
C52 H52 0.9500 . ?
C52 C51 1.400(7) . ?
C51 H51 0.9500 . ?
C51 C50 1.408(7) . ?
C50 H50 0.9500 . ?
C50 C49 1.389(7) . ?
C49 H49 0.9500 . ?
C47A H47D 0.9800 . ?
C47A H47E 0.9800 . ?
C47A H47F 0.9800 . ?
C47A C48A 1.509(8) . ?
C48A C49A 1.402(8) . ?
C48A C53A 1.407(9) . ?
C49A H49A 0.9500 . ?
C49A C50A 1.366(7) . ?
C50A H50A 0.9500 . ?
C50A C51A 1.348(8) . ?
C51A H51A 0.9500 . ?
C51A C52A 1.352(8) . ?
C52A H52A 0.9500 . ?
C52A C53A 1.395(8) . ?
C53A H53A 0.9500 . ?

loop_
_geom_torsion_atom_site_label_1
_geom_torsion_atom_site_label_2
_geom_torsion_atom_site_label_3
_geom_torsion_atom_site_label_4
_geom_torsion
_geom_torsion_site_symmetry_1
_geom_torsion_site_symmetry_2
_geom_torsion_site_symmetry_3
_geom_torsion_site_symmetry_4
_geom_torsion_publ_flag
Ce1 N2 C29 C30 8.05(19) . . . . ?
Ce1 N2 C29 C28 -172.80(12) . . . . ?
Ce1 N2 C25 C26 173.55(14) . . . . ?
Ce1 N1 C30 C29 0.0(2) . . . . ?
Ce1 N1 C30 C31 180.00(12) . . . . ?
Ce1 N1 C34 C33 -178.77(15) . . . . ?
N12 C18 C17 N11 -0.3(2) . . . . ?
N14 C21 C20 N13 -0.06(19) . . . . ?
N7 C12 C11 N8 -0.2(2) . . . . ?
N2 C29 C30 N1 -5.3(2) . . . . ?
N2 C29 C30 C31 174.70(15) . . . . ?
N2 C29 C28 C27 -0.7(3) . . . . ?
N2 C25 C26 C27 -1.1(3) . . . . ?
N5 C15 C14 N6 -1.0(2) . . . . ?
N4 C8 C9 N3 0.99(19) . . . . ?
N10 C24 C23 N9 1.31(19) . . . . ?
N1 C30 C31 C32 -0.8(3) . . . . ?
N1 C34 C33 C32 -1.6(3) . . . . ?
C5 N14 C21 C20 -0.57(19) . . . . ?
C5 N14 B2 N12 57.01(19) . . . . ?
C5 N14 B2 N10 -59.36(19) . . . . ?
C5 N14 B2 C41 178.35(14) . . . . ?
C5 N13 C20 C21 0.7(2) . . . . ?
C29 N2 C25 C26 1.9(3) . . . . ?
C29 C30 C31 C32 179.22(17) . . . . ?
C29 C28 C27 C26 1.4(3) . . . . ?
C21 N14 C5 Ce1 -173.22(10) . . . . ?
C21 N14 C5 N13 0.94(17) . . . . ?
C21 N14 B2 N12 -119.53(16) . . . . ?
C21 N14 B2 N10 124.10(15) . . . . ?
C21 N14 B2 C41 1.8(2) . . . . ?
C20 N13 C5 Ce1 171.63(12) . . . . ?
C20 N13 C5 N14 -1.00(18) . . . . ?
C4 N12 C18 C17 1.7(2) . . . . ?
C4 N12 B2 N14 -54.07(18) . . . . ?
C4 N12 B2 N10 63.80(18) . . . . ?
C4 N12 B2 C41 -173.28(13) . . . . ?
C4 N11 C17 C18 -1.2(2) . . . . ?
C35 C40 C39 C38 -1.0(3) . . . . ?
C35 C36 C37 C38 -0.3(3) . . . . ?
C25 N2 C29 C30 179.92(15) . . . . ?
C25 N2 C29 C28 -0.9(2) . . . . ?
C18 N12 C4 Ce1 160.80(11) . . . . ?
C18 N12 C4 N11 -2.28(18) . . . . ?
C18 N12 B2 N14 132.21(16) . . . . ?
C18 N12 B2 N10 -109.92(17) . . . . ?
C18 N12 B2 C41 13.0(2) . . . . ?
C1 N3 C9 C8 -2.98(19) . . . . ?
C1 N3 B1 N7 27.8(2) . . . . ?
C1 N3 B1 N5 -90.51(17) . . . . ?
C1 N3 B1 C35 145.48(15) . . . . ?
C1 N4 C8 C9 1.3(2) . . . . ?
C30 N1 C34 C33 1.1(3) . . . . ?
C30 C29 C28 C27 178.44(16) . . . . ?
C30 C31 C32 C33 0.4(3) . . . . ?
C8 N4 C1 Ce1 127.81(14) . . . . ?
C8 N4 C1 N3 -3.05(18) . . . . ?
C2 N7 C12 C11 -1.0(2) . . . . ?
C2 N7 B1 N3 -65.68(19) . . . . ?
C2 N7 B1 N5 50.8(2) . . . . ?
C2 N7 B1 C35 172.89(15) . . . . ?
C2 N8 C11 C12 1.3(2) . . . . ?
C46 C41 C42 C43 -1.0(2) . . . . ?
C46 C41 B2 N12 -137.95(16) . . . . ?
C46 C41 B2 N14 102.80(17) . . . . ?
C46 C41 B2 N10 -17.9(2) . . . . ?
C46 C45 C44 C43 -0.3(3) . . . . ?
C22 N9 C6 Ce1 -75.94(18) . . . . ?
C22 N9 C6 N10 169.71(14) . . . . ?
C22 N9 C23 C24 -171.59(15) . . . . ?
C6 N9 C23 C24 0.97(19) . . . . ?
C6 N10 C24 C23 -3.15(19) . . . . ?
C6 N10 B2 N12 -104.38(17) . . . . ?
C6 N10 B2 N14 12.8(2) . . . . ?
C6 N10 B2 C41 132.87(15) . . . . ?
C41 C46 C45 C44 0.5(3) . . . . ?
C41 C42 C43 C44 1.2(3) . . . . ?
C3 N6 C14 C15 0.2(2) . . . . ?
C3 N5 C15 C14 1.4(2) . . . . ?
C3 N5 B1 N3 62.59(18) . . . . ?
C3 N5 B1 N7 -55.43(19) . . . . ?
C3 N5 B1 C35 -173.58(14) . . . . ?
C9 N3 C1 Ce1 -135.06(11) . . . . ?
C9 N3 C1 N4 3.61(17) . . . . ?
C9 N3 B1 N7 -154.63(14) . . . . ?
C9 N3 B1 N5 87.04(17) . . . . ?
C9 N3 B1 C35 -37.0(2) . . . . ?
C28 C29 C30 N1 175.62(15) . . . . ?
C28 C29 C30 C31 -4.4(3) . . . . ?
C28 C27 C26 C25 -0.6(3) . . . . ?
C24 N10 C6 Ce1 -124.83(11) . . . . ?
C24 N10 C6 N9 3.55(17) . . . . ?
C24 N10 B2 N12 79.98(17) . . . . ?
C24 N10 B2 N14 -162.82(14) . . . . ?
C24 N10 B2 C41 -42.8(2) . . . . ?
C42 C41 B2 N12 49.4(2) . . . . ?
C42 C41 B2 N14 -69.82(18) . . . . ?
C42 C41 B2 N10 169.50(14) . . . . ?
C42 C43 C44 C45 -0.5(3) . . . . ?
C31 C32 C33 C34 0.7(3) . . . . ?
C23 N9 C6 Ce1 111.55(13) . . . . ?
C23 N9 C6 N10 -2.79(17) . . . . ?
C45 C46 C41 C42 0.1(2) . . . . ?
C45 C46 C41 B2 -172.78(16) . . . . ?
C12 N7 C2 Ce1 -168.05(11) . . . . ?
C12 N7 C2 N8 1.74(18) . . . . ?
C12 N7 B1 N3 116.59(17) . . . . ?
C12 N7 B1 N5 -126.89(16) . . . . ?
C12 N7 B1 C35 -4.8(2) . . . . ?
C34 N1 C30 C29 -179.96(15) . . . . ?
C34 N1 C30 C31 0.1(2) . . . . ?
C15 N5 C3 Ce1 169.38(11) . . . . ?
C15 N5 C3 N6 -1.29(18) . . . . ?
C15 N5 B1 N3 -112.18(17) . . . . ?
C15 N5 B1 N7 129.80(17) . . . . ?
C15 N5 B1 C35 11.6(2) . . . . ?
C19 N13 C5 Ce1 -10.6(3) . . . . ?
C19 N13 C5 N14 176.72(16) . . . . ?
C19 N13 C20 C21 -177.13(16) . . . . ?
C40 C35 C36 C37 0.1(3) . . . . ?
C40 C35 B1 N3 166.79(15) . . . . ?
C40 C35 B1 N7 -73.88(19) . . . . ?
C40 C35 B1 N5 46.2(2) . . . . ?
C36 C35 C40 C39 0.5(3) . . . . ?
C36 C35 B1 N3 -26.1(2) . . . . ?
C36 C35 B1 N7 93.19(18) . . . . ?
C36 C35 B1 N5 -146.76(15) . . . . ?
C13 N6 C3 Ce1 9.6(2) . . . . ?
C13 N6 C3 N5 179.71(15) . . . . ?
C13 N6 C14 C15 -178.84(17) . . . . ?
C7 N4 C1 Ce1 -53.0(2) . . . . ?
C7 N4 C1 N3 176.13(14) . . . . ?
C7 N4 C8 C9 -177.86(15) . . . . ?
C11 N8 C2 Ce1 165.76(13) . . . . ?
C11 N8 C2 N7 -1.90(19) . . . . ?
C17 N11 C4 Ce1 -158.79(12) . . . . ?
C17 N11 C4 N12 2.12(18) . . . . ?
C14 N6 C3 Ce1 -169.43(12) . . . . ?
C14 N6 C3 N5 0.70(19) . . . . ?
C10 N8 C2 Ce1 -18.7(3) . . . . ?
C10 N8 C2 N7 173.67(17) . . . . ?
C10 N8 C11 C12 -174.41(17) . . . . ?
C37 C38 C39 C40 0.8(3) . . . . ?
C39 C38 C37 C36 -0.2(3) . . . . ?
C16 N11 C4 Ce1 15.6(2) . . . . ?
C16 N11 C4 N12 176.46(15) . . . . ?
C16 N11 C17 C18 -175.39(16) . . . . ?
B1 N3 C1 Ce1 42.77(18) . . . . ?
B1 N3 C1 N4 -178.55(14) . . . . ?
B1 N3 C9 C8 179.12(15) . . . . ?
B1 N7 C2 Ce1 13.9(2) . . . . ?
B1 N7 C2 N8 -176.26(14) . . . . ?
B1 N7 C12 C11 177.05(15) . . . . ?
B1 N5 C3 Ce1 -6.3(2) . . . . ?
B1 N5 C3 N6 -176.94(13) . . . . ?
B1 N5 C15 C14 176.73(15) . . . . ?
B1 C35 C40 C39 168.41(17) . . . . ?
B1 C35 C36 C37 -167.58(17) . . . . ?
B2 N12 C4 Ce1 -13.92(19) . . . . ?
B2 N12 C4 N11 -177.01(13) . . . . ?
B2 N12 C18 C17 175.98(15) . . . . ?
B2 N14 C5 Ce1 9.80(19) . . . . ?
B2 N14 C5 N13 -176.03(14) . . . . ?
B2 N14 C21 C20 176.40(14) . . . . ?
B2 N10 C6 Ce1 59.09(16) . . . . ?
B2 N10 C6 N9 -172.52(14) . . . . ?
B2 N10 C24 C23 173.16(14) . . . . ?
B2 C41 C42 C43 172.19(15) . . . . ?
C47 C48 C53 C52 -178.4(5) . . . . ?
C47 C48 C49 C50 179.5(5) . . . . ?
C48 C53 C52 C51 -1.0(8) . . . . ?
C53 C48 C49 C50 -0.5(8) . . . . ?
C53 C52 C51 C50 -0.6(9) . . . . ?
C52 C51 C50 C49 1.6(9) . . . . ?
C51 C50 C49 C48 -1.1(9) . . . . ?
C49 C48 C53 C52 1.6(8) . . . . ?
C47A C48A C49A C50A 178.7(6) . . . . ?
C47A C48A C53A C52A -177.0(7) . . . . ?
C48A C49A C50A C51A -1.9(10) . . . . ?
C49A C48A C53A C52A 2.6(10) . . . . ?
C49A C50A C51A C52A 3.1(10) . . . . ?
C50A C51A C52A C53A -1.3(10) . . . . ?
C51A C52A C53A C48A -1.5(10) . . . . ?
C53A C48A C49A C50A -1.0(10) . . . . ?

loop_
_exptl_oxdiff_crystal_face_indexfrac_h
_exptl_oxdiff_crystal_face_indexfrac_k
_exptl_oxdiff_crystal_face_indexfrac_l
_exptl_oxdiff_crystal_face_x
_exptl_oxdiff_crystal_face_y
_exptl_oxdiff_crystal_face_z
0.0026 1.9985 0.9951 -0.1823 -0.2907 0.1183
0.0344 -0.2779 13.7380 -0.8298 0.1095 -0.5472
16.8140 1.3792 -1.8593 0.1319 -0.7135 -0.6881
10.3360 0.9757 -13.7538 0.8507 -0.5213 0.0677
15.7702 -0.3566 -10.5424 0.7659 -0.4696 -0.4391
-14.9366 0.0702 11.4999 -0.8026 0.4920 0.3372
-12.3590 3.6794 7.4051 -0.7532 -0.1393 0.6429
-1.0002 -0.0011 -1.9993 0.1173 0.0198 0.1277
0.9982 -0.9988 0.0023 0.0663 0.1181 -0.1297
12.4738 -0.0606 6.3614 -0.3137 -0.3299 -0.8904
-16.7199 -0.1090 0.0183 -0.0947 0.5135 0.8528
